data_7203734
loop_
_publ_author_name
'McMurtrie, John'
'Dance, Ian'

_publ_section_title
;
 Engineering the metal-terpy grid with complexes containing 4?-hydroxy
 terpyridine
;
_journal_issue 36
_journal_name_full CrystEngComm
_journal_page_first 230
_journal_paper_doi 10.1039/b500989h
_journal_volume 7
_journal_year 2005
_chemical_formula_sum 'C30 H22 B2 F8 N6 O2 Ru'
_chemical_formula_weight 773.25
_chemical_name_systematic
;
[Ru(terpy)(terpyOH)](BF4)2.H2O
;
_space_group_IT_number 4
_symmetry_cell_setting monoclinic
_symmetry_space_group_name_Hall 'P 2yb'
_symmetry_space_group_name_H-M 'P 1 21 1'
_atom_sites_solution_hydrogens geom
_atom_sites_solution_primary direct
_atom_sites_solution_secondary difmap
_audit_creation_method SHELXL-97
_cell_angle_alpha 90.000(5)
_cell_angle_beta 99.557(5)
_cell_angle_gamma 90.000(5)
_cell_formula_units_Z 2
_cell_length_a 8.7533(10)
_cell_length_b 8.9226(10)
_cell_length_c 19.8607(23)
_cell_measurement_reflns_used 984
_cell_measurement_temperature 150(2)
_cell_measurement_theta_max 28.220
_cell_measurement_theta_min 3.086
_cell_volume 1529.6(3)
_computing_cell_refinement 'SAINT (Bruker,1995)'
_computing_data_collection 'SMART (Bruker,1995)'
_computing_data_reduction 'SAINT and XPREP (Bruker 1995)'
_computing_molecular_graphics 'teXsan for Windows (MSC, 1997)'
_computing_structure_refinement 'SHELXL-97 (Sheldrick, 1997)'
_computing_structure_solution 'SIR97 (Altomare, et. al. 1997)'
_diffrn_ambient_temperature 150(2)
_diffrn_measured_fraction_theta_full 0.948
_diffrn_measured_fraction_theta_max 0.948
_diffrn_measurement_device_type 'Bruker SMART 1000 CCD'
_diffrn_measurement_method \w
_diffrn_radiation_monochromator graphite
_diffrn_radiation_source 'sealed tube'
_diffrn_radiation_type MoK\a
_diffrn_radiation_wavelength 0.71069
_diffrn_reflns_av_R_equivalents 0.0283
_diffrn_reflns_av_sigmaI/netI 0.0173
_diffrn_reflns_limit_h_max 11
_diffrn_reflns_limit_h_min -11
_diffrn_reflns_limit_k_max 11
_diffrn_reflns_limit_k_min -11
_diffrn_reflns_limit_l_max 25
_diffrn_reflns_limit_l_min -25
_diffrn_reflns_number 13657
_diffrn_reflns_theta_full 28.27
_diffrn_reflns_theta_max 28.27
_diffrn_reflns_theta_min 1.04
_diffrn_standards_decay_% 0.01
_diffrn_standards_number 298
_exptl_absorpt_coefficient_mu 0.602
_exptl_absorpt_correction_T_max 0.94901
_exptl_absorpt_correction_T_min 0.78725
_exptl_absorpt_correction_type gaussian
_exptl_absorpt_process_details 'Gaussian (XPREP,Bruker 1995; Coppens,1965)'
_exptl_crystal_colour 'intense red'
_exptl_crystal_density_diffrn 1.679
_exptl_crystal_density_method 'not measured'
_exptl_crystal_description 'rectangular prism'
_exptl_crystal_F_000 772
_exptl_crystal_size_max 0.45
_exptl_crystal_size_mid 0.37
_exptl_crystal_size_min 0.21
_refine_diff_density_max 1.243
_refine_diff_density_min -0.960
_refine_diff_density_rms 0.100
_refine_ls_abs_structure_details 'Flack H D (1983), Acta Cryst. A39, 876-881'
_refine_ls_abs_structure_Flack -0.03(3)
_refine_ls_extinction_method none
_refine_ls_goodness_of_fit_ref 1.065
_refine_ls_hydrogen_treatment mixed
_refine_ls_matrix_type full
_refine_ls_number_parameters 437
_refine_ls_number_reflns 6943
_refine_ls_number_restraints 18
_refine_ls_restrained_S_all 1.073
_refine_ls_R_factor_all 0.0406
_refine_ls_R_factor_gt 0.0401
_refine_ls_shift/su_max 0.011
_refine_ls_shift/su_mean 0.000
_refine_ls_structure_factor_coef Fsqd
_refine_ls_weighting_details 'calc w=1/[\s^2^(Fo^2^)+(0.0648P)^2^+2.7438P] where P=(Fo^2^+2Fc^2^)/3'
_refine_ls_weighting_scheme calc
_refine_ls_wR_factor_gt 0.1094
_refine_ls_wR_factor_ref 0.1099
_reflns_number_gt 6838
_reflns_number_total 6943
_reflns_threshold_expression >2sigma(I)
_cod_data_source_file b500989h.txt
_cod_data_source_block crystal_3b
_cod_original_cell_volume 1529.7(13)
_cod_original_sg_symbol_H-M P21
_cod_database_code 7203734

loop_
_symmetry_equiv_pos_as_xyz
'x, y, z'
'-x, y+1/2, -z'

loop_
_atom_site_label
_atom_site_type_symbol
_atom_site_fract_x
_atom_site_fract_y
_atom_site_fract_z
_atom_site_U_iso_or_equiv
_atom_site_adp_type
_atom_site_occupancy
_atom_site_symmetry_multiplicity
_atom_site_calc_flag
_atom_site_refinement_flags
_atom_site_disorder_assembly
_atom_site_disorder_group
Ru1 Ru 0.73834(3) 0.26487(4) 0.241414(12) 0.01898(8) Uani 1 1 d . . .
N1 N 0.8350(4) 0.0566(4) 0.27192(17) 0.0224(6) Uani 1 1 d . . .
N2 N 0.7478(3) 0.2763(7) 0.34203(14) 0.0197(6) Uani 1 1 d . . .
N3 N 0.6531(3) 0.4796(4) 0.25229(17) 0.0195(6) Uani 1 1 d . . .
N4 N 0.9511(4) 0.3537(4) 0.22967(19) 0.0231(7) Uani 1 1 d . . .
N5 N 0.7269(4) 0.2476(5) 0.14124(15) 0.0210(8) Uani 1 1 d . . .
N6 N 0.5184(4) 0.1749(4) 0.21262(17) 0.0210(6) Uani 1 1 d . . .
B1 B 0.2519(8) 0.3208(10) 0.4459(3) 0.067(2) Uani 1 1 d D . .
F1 F 0.1110(4) 0.3731(5) 0.4436(2) 0.0611(9) Uiso 1 1 d D . .
F2 F 0.3283(5) 0.2931(6) 0.5099(2) 0.0819(13) Uiso 1 1 d D . .
F3 F 0.2890(7) 0.2361(8) 0.3970(3) 0.1120(18) Uiso 1 1 d D . .
F4 F 0.3339(9) 0.4583(8) 0.4308(4) 0.135(2) Uiso 1 1 d D . .
B2 B 0.8107(7) -0.2312(9) 0.0579(2) 0.0447(11) Uani 1 1 d D . .
F5 F 0.7045(5) -0.1688(5) 0.09383(17) 0.0629(10) Uani 1 1 d D . .
F6 F 0.7814(5) -0.3825(4) 0.0538(2) 0.0718(12) Uani 1 1 d D . .
F7 F 0.9626(4) -0.2056(6) 0.09128(18) 0.0718(14) Uani 1 1 d D . .
F8 F 0.7901(5) -0.1715(5) -0.00665(19) 0.0659(11) Uani 1 1 d D . .
C1 C 0.8795(4) -0.0505(5) 0.2322(2) 0.0253(8) Uani 1 1 d . . .
H1 H 0.8636 -0.0353 0.1842 0.030 Uiso 1 1 calc R . .
C2 C 0.9484(5) -0.1835(5) 0.2586(3) 0.0322(9) Uani 1 1 d . . .
H2 H 0.9782 -0.2580 0.2292 0.039 Uiso 1 1 calc R . .
C3 C 0.9726(5) -0.2052(5) 0.3288(3) 0.0341(11) Uani 1 1 d . . .
H3 H 1.0203 -0.2945 0.3481 0.041 Uiso 1 1 calc R . .
C4 C 0.9262(5) -0.0948(5) 0.3706(2) 0.0304(9) Uani 1 1 d . . .
H4 H 0.9418 -0.1079 0.4187 0.037 Uiso 1 1 calc R . .
C5 C 0.8569(4) 0.0347(4) 0.3412(2) 0.0219(7) Uani 1 1 d . . .
C6 C 0.8039(4) 0.1581(5) 0.3814(2) 0.0220(7) Uani 1 1 d . . .
C7 C 0.8078(5) 0.1606(5) 0.4515(2) 0.0271(8) Uani 1 1 d . . .
H7 H 0.8492 0.0785 0.4791 0.033 Uiso 1 1 calc R . .
C8 C 0.7498(5) 0.2861(6) 0.48055(19) 0.0284(10) Uani 1 1 d . . .
C9 C 0.6937(5) 0.4088(5) 0.4391(2) 0.0275(8) Uani 1 1 d . . .
H9 H 0.6566 0.4963 0.4584 0.033 Uiso 1 1 calc R . .
C10 C 0.6938(4) 0.3983(5) 0.3694(2) 0.0216(7) Uani 1 1 d . . .
C11 C 0.6396(4) 0.5151(4) 0.3183(2) 0.0214(7) Uani 1 1 d . . .
C12 C 0.5809(5) 0.6528(5) 0.3341(2) 0.0269(8) Uani 1 1 d . . .
H12 H 0.5700 0.6749 0.3798 0.032 Uiso 1 1 calc R . .
C13 C 0.5386(4) 0.7571(7) 0.2835(2) 0.0296(7) Uani 1 1 d . . .
H13 H 0.4968 0.8509 0.2939 0.036 Uiso 1 1 calc R . .
C14 C 0.5575(5) 0.7237(4) 0.2175(2) 0.0276(9) Uani 1 1 d . . .
H14 H 0.5317 0.7956 0.1821 0.033 Uiso 1 1 calc R . .
C15 C 0.6148(4) 0.5838(5) 0.2033(2) 0.0232(8) Uani 1 1 d . . .
H15 H 0.6273 0.5611 0.1578 0.028 Uiso 1 1 calc R . .
C16 C 1.0595(5) 0.4097(5) 0.2784(3) 0.0294(9) Uani 1 1 d . . .
H16 H 1.0451 0.4035 0.3246 0.035 Uiso 1 1 calc R . .
C17 C 1.1936(5) 0.4772(6) 0.2631(3) 0.0402(12) Uani 1 1 d . . .
H17 H 1.2692 0.5166 0.2986 0.048 Uiso 1 1 calc R . .
C18 C 1.2155(6) 0.4862(6) 0.1958(4) 0.0440(14) Uani 1 1 d . . .
H18 H 1.3056 0.5330 0.1847 0.053 Uiso 1 1 calc R . .
C19 C 1.1050(6) 0.4263(6) 0.1446(3) 0.0389(11) Uani 1 1 d . . .
H19 H 1.1186 0.4313 0.0982 0.047 Uiso 1 1 calc R . .
C20 C 0.9736(5) 0.3586(4) 0.1626(2) 0.0263(8) Uani 1 1 d . . .
C21 C 0.8502(5) 0.2934(4) 0.1128(2) 0.0267(9) Uani 1 1 d . . .
C22 C 0.8498(5) 0.2790(7) 0.0434(2) 0.0346(9) Uani 1 1 d . . .
H22 H 0.9347 0.3129 0.0232 0.041 Uiso 1 1 calc R . .
C23 C 0.7194(7) 0.2126(6) 0.0038(2) 0.0402(12) Uani 1 1 d . . .
C24 C 0.5932(6) 0.1678(5) 0.0331(2) 0.0343(10) Uani 1 1 d . . .
H24 H 0.5041 0.1254 0.0059 0.041 Uiso 1 1 calc R . .
C25 C 0.6001(5) 0.1864(5) 0.1027(2) 0.0259(8) Uani 1 1 d . . .
C26 C 0.4812(5) 0.1437(4) 0.1448(2) 0.0234(7) Uani 1 1 d . . .
C27 C 0.3398(5) 0.0765(5) 0.1177(2) 0.0317(9) Uani 1 1 d . . .
H27 H 0.3166 0.0532 0.0704 0.038 Uiso 1 1 calc R . .
C28 C 0.2351(6) 0.0445(6) 0.1599(3) 0.0371(11) Uani 1 1 d . . .
H28 H 0.1386 -0.0007 0.1421 0.044 Uiso 1 1 calc R . .
C29 C 0.2711(5) 0.0788(6) 0.2293(3) 0.0345(10) Uani 1 1 d . . .
H29 H 0.1999 0.0580 0.2593 0.041 Uiso 1 1 calc R . .
C30 C 0.4144(5) 0.1445(5) 0.2534(2) 0.0262(8) Uani 1 1 d . . .
H30 H 0.4394 0.1686 0.3005 0.031 Uiso 1 1 calc R . .
O1A O 0.7507(6) 0.2796(8) 0.5475(2) 0.0222(11) Uani 0.50 1 d P . .
O1B O 0.7302(8) 0.1942(8) -0.0622(3) 0.0330(14) Uani 0.50 1 d P . .
O2 O 0.5556(6) 0.4702(5) 0.5922(2) 0.0553(10) Uani 1 1 d D . .
H1W H 0.494(6) 0.411(7) 0.556(2) 0.066 Uiso 1 1 d D . .
H2W H 0.651(5) 0.510(8) 0.577(3) 0.066 Uiso 1 1 d D . .

loop_
_atom_site_aniso_label
_atom_site_aniso_U_11
_atom_site_aniso_U_22
_atom_site_aniso_U_33
_atom_site_aniso_U_23
_atom_site_aniso_U_13
_atom_site_aniso_U_12
Ru1 0.01696(12) 0.02006(13) 0.02003(12) 0.00013(18) 0.00342(8) -0.00120(15)
N1 0.0171(14) 0.0236(17) 0.0260(16) 0.0003(13) 0.0023(12) -0.0032(12)
N2 0.0146(11) 0.0215(18) 0.0221(12) 0.0065(18) 0.0001(9) -0.0034(17)
N3 0.0147(14) 0.0186(15) 0.0257(16) 0.0018(12) 0.0048(12) -0.0020(11)
N4 0.0177(15) 0.0162(15) 0.0361(18) 0.0021(13) 0.0070(13) 0.0018(12)
N5 0.0227(13) 0.018(2) 0.0234(13) -0.0035(15) 0.0059(10) 0.0017(15)
N6 0.0170(14) 0.0197(16) 0.0257(16) 0.0029(12) 0.0019(12) -0.0015(12)
B1 0.054(4) 0.108(7) 0.040(3) -0.027(4) 0.013(3) 0.005(4)
B2 0.062(3) 0.043(3) 0.031(2) -0.003(4) 0.013(2) -0.010(4)
F5 0.077(2) 0.078(2) 0.0388(17) -0.0112(16) 0.0260(17) -0.015(2)
F6 0.093(3) 0.040(2) 0.069(2) -0.0024(18) -0.024(2) -0.0032(19)
F7 0.066(2) 0.099(4) 0.0535(18) -0.030(2) 0.0206(16) -0.038(2)
F8 0.098(3) 0.061(2) 0.0477(19) 0.0091(16) 0.040(2) -0.003(2)
C1 0.0189(17) 0.027(2) 0.031(2) -0.0030(16) 0.0060(15) -0.0015(15)
C2 0.029(2) 0.0234(19) 0.044(2) -0.0062(17) 0.0050(19) 0.0016(15)
C3 0.033(2) 0.023(3) 0.044(2) 0.0019(16) 0.0005(18) 0.0048(15)
C4 0.033(2) 0.0213(19) 0.034(2) 0.0047(16) -0.0028(18) 0.0052(17)
C5 0.0193(17) 0.0198(17) 0.0256(18) 0.0003(14) 0.0009(14) 0.0002(14)
C6 0.0185(17) 0.0234(18) 0.0238(18) 0.0031(14) 0.0028(14) -0.0012(14)
C7 0.026(2) 0.029(2) 0.025(2) 0.0044(16) 0.0016(15) 0.0002(16)
C8 0.0278(17) 0.038(3) 0.0194(15) 0.0005(18) 0.0031(13) 0.0003(19)
C9 0.029(2) 0.031(2) 0.0235(19) -0.0023(16) 0.0064(16) 0.0012(17)
C10 0.0162(17) 0.0254(19) 0.0235(18) 0.0006(14) 0.0035(14) -0.0035(14)
C11 0.0158(16) 0.0222(18) 0.0264(19) 0.0008(14) 0.0041(14) -0.0027(13)
C12 0.0267(19) 0.027(2) 0.028(2) -0.0030(16) 0.0075(15) -0.0020(16)
C13 0.0290(16) 0.0183(17) 0.0422(19) 0.000(3) 0.0080(14) 0.000(2)
C14 0.0247(18) 0.024(2) 0.035(2) 0.0079(14) 0.0052(16) 0.0017(13)
C15 0.0196(17) 0.0252(19) 0.0250(18) 0.0052(15) 0.0046(14) -0.0022(14)
C16 0.0206(19) 0.024(2) 0.043(2) 0.0004(17) 0.0022(17) 0.0016(15)
C17 0.019(2) 0.032(2) 0.068(3) 0.004(2) 0.002(2) -0.0039(17)
C18 0.023(2) 0.038(3) 0.074(4) 0.008(3) 0.016(3) -0.008(2)
C19 0.032(2) 0.031(2) 0.059(3) 0.008(2) 0.025(2) 0.0032(18)
C20 0.0252(19) 0.0181(18) 0.039(2) 0.0023(15) 0.0156(17) 0.0023(14)
C21 0.0311(18) 0.022(2) 0.0303(18) 0.0016(14) 0.0130(15) 0.0049(14)
C22 0.048(2) 0.027(2) 0.0347(19) 0.006(2) 0.0236(17) 0.007(2)
C23 0.065(3) 0.036(2) 0.023(2) 0.0016(16) 0.015(2) 0.010(2)
C24 0.048(3) 0.031(2) 0.022(2) -0.0016(16) -0.0009(18) 0.004(2)
C25 0.0283(19) 0.025(2) 0.0230(19) -0.0011(15) 0.0011(15) 0.0020(16)
C26 0.0245(18) 0.0181(17) 0.0259(18) 0.0036(14) -0.0009(14) -0.0014(14)
C27 0.029(2) 0.027(2) 0.035(2) 0.0000(17) -0.0072(17) -0.0004(17)
C28 0.024(2) 0.032(2) 0.052(3) 0.004(2) -0.004(2) -0.0070(18)
C29 0.024(2) 0.029(2) 0.050(3) 0.012(2) 0.008(2) -0.0029(18)
C30 0.0234(19) 0.0235(19) 0.032(2) 0.0041(16) 0.0064(16) 0.0020(15)
O1A 0.037(2) 0.021(3) 0.0080(17) 0.003(2) 0.0008(16) 0.006(3)
O1B 0.049(4) 0.035(3) 0.014(3) -0.004(2) 0.003(2) 0.003(3)
O2 0.061(3) 0.055(3) 0.053(2) -0.012(2) 0.020(2) -0.009(2)

loop_
_atom_type_symbol
_atom_type_description
_atom_type_scat_dispersion_real
_atom_type_scat_dispersion_imag
_atom_type_scat_source
C C 0.0033 0.0016 'International Tables Vol C Tables 4.2.6.8 and 6.1.1.4'
H H 0.0000 0.0000 'International Tables Vol C Tables 4.2.6.8 and 6.1.1.4'
B B 0.0013 0.0007 'International Tables Vol C Tables 4.2.6.8 and 6.1.1.4'
N N 0.0061 0.0033 'International Tables Vol C Tables 4.2.6.8 and 6.1.1.4'
O O 0.0106 0.0060 'International Tables Vol C Tables 4.2.6.8 and 6.1.1.4'
F F 0.0171 0.0103 'International Tables Vol C Tables 4.2.6.8 and 6.1.1.4'
Ru Ru -1.2594 0.8363 'International Tables Vol C Tables 4.2.6.8 and 6.1.1.4'

loop_
_geom_angle_atom_site_label_1
_geom_angle_atom_site_label_2
_geom_angle_atom_site_label_3
_geom_angle
_geom_angle_site_symmetry_1
_geom_angle_site_symmetry_3
_geom_angle_publ_flag
N5 Ru1 N2 178.4(3) . . ?
N5 Ru1 N4 79.24(14) . . ?
N2 Ru1 N4 101.83(14) . . ?
N5 Ru1 N6 78.67(14) . . ?
N2 Ru1 N6 100.29(13) . . ?
N4 Ru1 N6 157.85(14) . . ?
N5 Ru1 N3 102.51(16) . . ?
N2 Ru1 N3 78.72(19) . . ?
N4 Ru1 N3 90.21(13) . . ?
N6 Ru1 N3 93.02(13) . . ?
N5 Ru1 N1 99.93(16) . . ?
N2 Ru1 N1 78.86(19) . . ?
N4 Ru1 N1 92.57(13) . . ?
N6 Ru1 N1 92.76(13) . . ?
N3 Ru1 N1 157.51(13) . . ?
C1 N1 C5 119.0(4) . . ?
C1 N1 Ru1 127.4(3) . . ?
C5 N1 Ru1 113.6(3) . . ?
C10 N2 C6 121.1(3) . . ?
C10 N2 Ru1 119.4(3) . . ?
C6 N2 Ru1 119.4(4) . . ?
C15 N3 C11 118.7(3) . . ?
C15 N3 Ru1 127.7(3) . . ?
C11 N3 Ru1 113.6(3) . . ?
C16 N4 C20 119.3(4) . . ?
C16 N4 Ru1 127.3(3) . . ?
C20 N4 Ru1 113.3(3) . . ?
C25 N5 C21 121.2(3) . . ?
C25 N5 Ru1 119.9(3) . . ?
C21 N5 Ru1 118.8(3) . . ?
C30 N6 C26 118.7(3) . . ?
C30 N6 Ru1 127.1(3) . . ?
C26 N6 Ru1 114.2(3) . . ?
F1 B1 F3 121.6(6) . . ?
F1 B1 F2 114.4(5) . . ?
F3 B1 F2 116.4(7) . . ?
F1 B1 F4 100.6(7) . . ?
F3 B1 F4 98.0(6) . . ?
F2 B1 F4 99.3(6) . . ?
F8 B2 F6 109.3(5) . . ?
F8 B2 F5 109.3(6) . . ?
F6 B2 F5 107.0(5) . . ?
F8 B2 F7 110.2(5) . . ?
F6 B2 F7 109.9(6) . . ?
F5 B2 F7 111.0(5) . . ?
N1 C1 C2 122.4(4) . . ?
C3 C2 C1 118.8(4) . . ?
C2 C3 C4 119.3(4) . . ?
C5 C4 C3 119.3(4) . . ?
N1 C5 C4 121.2(4) . . ?
N1 C5 C6 115.6(3) . . ?
C4 C5 C6 123.1(4) . . ?
N2 C6 C7 120.9(4) . . ?
N2 C6 C5 112.5(4) . . ?
C7 C6 C5 126.6(4) . . ?
C6 C7 C8 118.6(4) . . ?
O1A C8 C7 115.9(5) . . ?
O1A C8 C9 124.2(5) . . ?
C7 C8 C9 119.9(4) . . ?
C10 C9 C8 118.2(4) . . ?
N2 C10 C9 121.3(4) . . ?
N2 C10 C11 112.9(3) . . ?
C9 C10 C11 125.8(4) . . ?
N3 C11 C12 120.9(4) . . ?
N3 C11 C10 115.2(3) . . ?
C12 C11 C10 123.9(4) . . ?
C13 C12 C11 120.0(4) . . ?
C12 C13 C14 119.2(5) . . ?
C13 C14 C15 119.3(4) . . ?
N3 C15 C14 121.8(4) . . ?
N4 C16 C17 121.7(5) . . ?
C18 C17 C16 119.4(5) . . ?
C17 C18 C19 119.6(4) . . ?
C18 C19 C20 118.9(5) . . ?
N4 C20 C19 121.0(4) . . ?
N4 C20 C21 115.7(3) . . ?
C19 C20 C21 123.2(4) . . ?
N5 C21 C22 121.0(4) . . ?
N5 C21 C20 112.8(3) . . ?
C22 C21 C20 126.2(4) . . ?
C21 C22 C23 117.6(4) . . ?
O1B C23 C24 124.4(6) . . ?
O1B C23 C22 114.6(5) . . ?
C24 C23 C22 121.0(4) . . ?
C25 C24 C23 118.5(4) . . ?
N5 C25 C24 120.6(4) . . ?
N5 C25 C26 111.7(3) . . ?
C24 C25 C26 127.7(4) . . ?
N6 C26 C27 121.3(4) . . ?
N6 C26 C25 115.4(3) . . ?
C27 C26 C25 123.3(4) . . ?
C28 C27 C26 119.4(4) . . ?
C27 C28 C29 119.6(4) . . ?
C28 C29 C30 118.3(4) . . ?
N6 C30 C29 122.6(4) . . ?

loop_
_geom_bond_atom_site_label_1
_geom_bond_atom_site_label_2
_geom_bond_distance
_geom_bond_site_symmetry_2
_geom_bond_publ_flag
Ru1 N5 1.981(3) . ?
Ru1 N2 1.989(3) . ?
Ru1 N4 2.073(3) . ?
Ru1 N6 2.077(3) . ?
Ru1 N3 2.081(3) . ?
Ru1 N1 2.090(4) . ?
N1 C1 1.338(5) . ?
N1 C5 1.371(5) . ?
N2 C10 1.338(7) . ?
N2 C6 1.356(6) . ?
N3 C15 1.347(5) . ?
N3 C11 1.373(5) . ?
N4 C16 1.334(6) . ?
N4 C20 1.379(6) . ?
N5 C25 1.354(5) . ?
N5 C21 1.361(5) . ?
N6 C30 1.343(5) . ?
N6 C26 1.361(5) . ?
B1 F1 1.313(8) . ?
B1 F3 1.314(8) . ?
B1 F2 1.355(8) . ?
B1 F4 1.477(10) . ?
B2 F8 1.372(6) . ?
B2 F6 1.374(9) . ?
B2 F5 1.379(7) . ?
B2 F7 1.402(6) . ?
C1 C2 1.393(6) . ?
C2 C3 1.388(7) . ?
C3 C4 1.391(6) . ?
C4 C5 1.388(6) . ?
C5 C6 1.479(5) . ?
C6 C7 1.386(6) . ?
C7 C8 1.394(7) . ?
C8 O1A 1.331(6) . ?
C8 C9 1.408(7) . ?
C9 C10 1.388(5) . ?
C10 C11 1.477(5) . ?
C11 C12 1.388(6) . ?
C12 C13 1.374(7) . ?
C13 C14 1.382(6) . ?
C14 C15 1.392(6) . ?
C16 C17 1.397(6) . ?
C17 C18 1.383(9) . ?
C18 C19 1.389(9) . ?
C19 C20 1.397(6) . ?
C20 C21 1.459(6) . ?
C21 C22 1.385(6) . ?
C22 C23 1.405(8) . ?
C23 O1B 1.339(7) . ?
C23 C24 1.391(7) . ?
C24 C25 1.384(6) . ?
C25 C26 1.489(6) . ?
C26 C27 1.400(6) . ?
C27 C28 1.372(8) . ?
C28 C29 1.395(8) . ?
C29 C30 1.395(6) . ?
